data_4300173
loop_
_publ_author_name
'Rodolphe Cl\'erac'
'F. Albert Cotton'
'Lee M. Daniels'
'Kim R. Dunbar'
'Carlos A. Murillo'
'Isabel Pascual'

_publ_section_title
;
Linear Trichromium Complexes with Direct Cr to Cr Contacts. 2. Compounds
with Cr3(dipyridylamide)43+ Cores
;
_journal_name_full 'Inorganic Chemistry'
_journal_page_first 752
_journal_page_last 756
_journal_paper_doi 10.1021/ic991022t
_journal_volume 39
_journal_year 2000
_chemical_compound_source synthesis
_chemical_formula_structural '[Cr3(N3C10H8)4Cl2][AlCl4].CH2Cl2'
_chemical_formula_sum 'C41 H34 Al Cl8 Cr3 N12'
_chemical_formula_weight 1161.38
_space_group_IT_number 14
_symmetry_cell_setting monoclinic
_symmetry_space_group_name_Hall '-P 2yn'
_symmetry_space_group_name_H-M 'P 1 21/n 1'
_atom_sites_solution_hydrogens geom
_atom_sites_solution_primary direct
_atom_sites_solution_secondary difmap
_audit_creation_method SHELXL
_cell_angle_alpha 90.00
_cell_angle_beta 104.41(3)
_cell_angle_gamma 90.00
_cell_formula_units_Z 4
_cell_length_a 11.657(2)
_cell_length_b 28.350(6)
_cell_length_c 15.019(3)
_cell_measurement_reflns_used 250
_cell_measurement_temperature 213(2)
_cell_measurement_theta_max 18.2
_cell_measurement_theta_min 8.4
_cell_volume 4807.3(17)
_computing_cell_refinement MADNES
_computing_data_collection MADNES
_computing_data_reduction PROCOR
_computing_molecular_graphics 'XP (Siemens, 1996)'
_computing_publication_material 'SHELXL-93 (Sheldrick, 1993)'
_computing_structure_refinement 'SHELXL-93 (Sheldrick, 1993)'
_computing_structure_solution 'SHELXS-86 (Sheldrick, 1990)'
_diffrn_ambient_temperature 213(2)
_diffrn_measurement_device 'Nonius FAST'
_diffrn_measurement_method 'Ellipsoid mask-fitting'
_diffrn_radiation_monochromator graphite
_diffrn_radiation_source 'fine-focus sealed tube'
_diffrn_radiation_type MoK\a
_diffrn_radiation_wavelength 0.71073
_diffrn_reflns_av_R_equivalents 0.0595
_diffrn_reflns_av_sigmaI/netI 0.0489
_diffrn_reflns_limit_h_max 9
_diffrn_reflns_limit_h_min -11
_diffrn_reflns_limit_k_max 30
_diffrn_reflns_limit_k_min -29
_diffrn_reflns_limit_l_max 16
_diffrn_reflns_limit_l_min -13
_diffrn_reflns_number 13713
_diffrn_reflns_theta_max 22.57
_diffrn_reflns_theta_min 2.31
_diffrn_standards_number 'None (area detector)'
_exptl_absorpt_coefficient_mu 1.175
_exptl_absorpt_correction_type none
_exptl_crystal_colour black
_exptl_crystal_density_diffrn 1.605
_exptl_crystal_density_meas ?
_exptl_crystal_description block
_exptl_crystal_F_000 2340
_exptl_crystal_size_max 0.50
_exptl_crystal_size_mid 0.40
_exptl_crystal_size_min 0.40
_refine_diff_density_max 0.530
_refine_diff_density_min -0.460
_refine_diff_density_rms 0.090
_refine_ls_extinction_method none
_refine_ls_goodness_of_fit_all 1.117
_refine_ls_goodness_of_fit_obs 1.109
_refine_ls_hydrogen_treatment noref
_refine_ls_matrix_type full
_refine_ls_number_parameters 604
_refine_ls_number_reflns 5794
_refine_ls_number_restraints 0
_refine_ls_restrained_S_all 1.132
_refine_ls_restrained_S_obs 1.109
_refine_ls_R_factor_all 0.0706
_refine_ls_R_factor_obs 0.0535
_refine_ls_shift/esd_max 0.015
_refine_ls_shift/esd_mean 0.001
_refine_ls_structure_factor_coef Fsqd
_refine_ls_weighting_details 'w=1/[\s^2^(Fo^2^)+(0.0390P)^2^+22.0000P] where P=(Fo^2^+2Fc^2^)/3'
_refine_ls_weighting_scheme calc
_refine_ls_wR_factor_all 0.1341
_refine_ls_wR_factor_obs 0.1166
_reflns_number_observed 4690
_reflns_number_total 5806
_reflns_observed_criterion >2sigma(I)
_cod_depositor_comments
;
The following automatic conversions were performed:

'_exptl_crystal_density_meas' value 'not measured' was changed to '?'
- the value is perceived as not measured.

Automatic conversion script
Id: cif_fix_values 3008 2015-01-20 13:52:24Z robertas 

The following automatic conversions were performed:

'_refine_ls_weighting_scheme' value 'calc
w=1/[\s^2^(Fo^2^)+(0.0390P)^2^+22.0000P] where P=(Fo^2^+2Fc^2^)/3'
was changed to 'calc'. New tag '_refine_ls_weighting_details' was
created. The value of the new tag was set to
'w=1/[\s^2^(Fo^2^)+(0.0390P)^2^+22.0000P] where P=(Fo^2^+2Fc^2^)/3'.

Automatic conversion script
Id: cif_fix_values 3143 2015-03-26 13:38:13Z robertas 
;
_cod_original_cell_volume 4807.4(17)
_cod_database_code 4300173

loop_
_symmetry_equiv_pos_as_xyz
'x, y, z'
'-x+1/2, y+1/2, -z+1/2'
'-x, -y, -z'
'x-1/2, -y-1/2, z-1/2'

loop_
_atom_site_aniso_label
_atom_site_aniso_U_11
_atom_site_aniso_U_22
_atom_site_aniso_U_33
_atom_site_aniso_U_23
_atom_site_aniso_U_13
_atom_site_aniso_U_12
Cr1 0.0105(6) 0.0195(5) 0.0223(5) -0.0006(4) 0.0021(4) -0.0003(4)
Cr2 0.0123(6) 0.0179(5) 0.0222(5) 0.0014(4) 0.0018(4) 0.0009(4)
Cr3 0.0109(6) 0.0225(5) 0.0297(5) 0.0030(4) 0.0034(4) -0.0018(4)
Cl1 0.0129(9) 0.0310(8) 0.0340(8) -0.0001(6) 0.0054(6) -0.0025(6)
Cl2 0.0139(10) 0.0410(9) 0.0500(10) 0.0033(8) 0.0084(7) -0.0077(7)
N1 0.014(3) 0.021(3) 0.026(3) 0.003(2) 0.001(2) -0.001(2)
N2 0.004(3) 0.028(3) 0.027(3) 0.003(2) 0.000(2) 0.001(2)
N3 0.010(3) 0.028(3) 0.030(3) 0.000(2) 0.000(2) 0.000(2)
N4 0.011(3) 0.026(3) 0.030(3) -0.003(2) 0.004(2) -0.004(2)
N5 0.012(3) 0.020(3) 0.026(3) -0.002(2) 0.005(2) 0.002(2)
N6 0.018(3) 0.024(3) 0.026(3) 0.009(2) 0.005(2) 0.008(2)
N7 0.013(3) 0.025(3) 0.024(3) 0.001(2) 0.003(2) -0.003(2)
N8 0.010(3) 0.023(3) 0.022(3) 0.004(2) 0.001(2) 0.000(2)
N9 0.016(3) 0.023(3) 0.026(3) 0.003(2) 0.003(2) -0.002(2)
N10 0.012(3) 0.025(3) 0.023(3) 0.002(2) 0.005(2) 0.005(2)
N11 0.014(3) 0.025(3) 0.027(3) -0.002(2) 0.001(2) 0.004(2)
N12 0.013(3) 0.024(3) 0.035(3) -0.002(2) -0.001(2) -0.004(2)
C1 0.014(4) 0.034(3) 0.032(4) -0.004(3) 0.010(3) -0.006(3)
C2 0.034(5) 0.046(4) 0.021(3) 0.005(3) 0.009(3) 0.000(3)
C3 0.044(5) 0.038(4) 0.018(3) 0.003(3) 0.000(3) 0.009(3)
C4 0.023(4) 0.035(4) 0.037(4) 0.008(3) -0.001(3) 0.005(3)
C5 0.013(4) 0.018(3) 0.027(3) 0.000(2) 0.001(3) -0.001(2)
C6 0.010(4) 0.030(3) 0.027(3) 0.004(3) -0.008(3) -0.004(3)
C7 0.016(4) 0.029(3) 0.033(4) 0.009(3) 0.002(3) 0.005(3)
C8 0.033(4) 0.020(3) 0.044(4) 0.005(3) 0.010(3) 0.008(3)
C9 0.016(4) 0.043(4) 0.048(4) 0.003(3) 0.007(3) 0.011(3)
C10 0.004(4) 0.038(4) 0.051(4) 0.006(3) 0.008(3) 0.005(3)
C11 0.024(4) 0.029(4) 0.041(4) 0.000(3) 0.011(3) -0.010(3)
C12 0.033(5) 0.021(3) 0.063(5) 0.003(3) 0.014(4) -0.007(3)
C13 0.037(5) 0.026(4) 0.069(5) -0.004(3) 0.020(4) -0.003(3)
C14 0.025(4) 0.029(4) 0.055(4) -0.007(3) 0.016(3) 0.001(3)
C15 0.010(4) 0.024(3) 0.021(3) -0.002(2) -0.004(2) 0.003(2)
C16 0.007(4) 0.028(3) 0.027(3) 0.002(3) 0.000(3) 0.006(2)
C17 0.026(4) 0.034(4) 0.020(3) -0.002(3) 0.003(3) 0.002(3)
C18 0.036(5) 0.043(4) 0.024(3) -0.005(3) 0.007(3) 0.009(3)
C19 0.027(4) 0.048(4) 0.031(4) 0.007(3) 0.012(3) 0.013(3)
C20 0.026(4) 0.037(4) 0.040(4) 0.008(3) 0.011(3) 0.004(3)
C21 0.024(4) 0.025(3) 0.031(4) -0.002(3) 0.004(3) -0.004(3)
C22 0.025(4) 0.043(4) 0.030(4) 0.000(3) -0.006(3) 0.000(3)
C23 0.033(5) 0.038(4) 0.025(3) 0.006(3) -0.003(3) 0.001(3)
C24 0.031(4) 0.038(4) 0.023(3) 0.003(3) 0.011(3) -0.006(3)
C25 0.016(4) 0.030(3) 0.026(3) -0.004(3) 0.001(3) 0.006(3)
C26 0.024(4) 0.021(3) 0.021(3) 0.000(2) 0.009(3) 0.001(3)
C27 0.027(4) 0.027(3) 0.034(4) 0.006(3) 0.003(3) 0.003(3)
C28 0.056(6) 0.015(3) 0.035(4) 0.005(3) 0.005(4) 0.002(3)
C29 0.043(5) 0.027(4) 0.034(4) 0.001(3) 0.000(3) -0.010(3)
C30 0.028(4) 0.028(4) 0.040(4) 0.003(3) 0.007(3) -0.010(3)
C31 0.018(4) 0.033(4) 0.035(4) 0.004(3) 0.008(3) 0.004(3)
C32 0.020(4) 0.031(4) 0.044(4) -0.001(3) 0.009(3) 0.007(3)
C33 0.041(5) 0.024(3) 0.049(4) -0.008(3) 0.009(3) 0.008(3)
C34 0.025(4) 0.026(3) 0.040(4) -0.007(3) 0.000(3) -0.002(3)
C35 0.018(4) 0.026(3) 0.020(3) 0.003(3) -0.004(3) 0.002(3)
C36 0.013(4) 0.025(3) 0.031(4) -0.003(3) 0.001(3) -0.007(2)
C37 0.022(4) 0.044(4) 0.028(4) -0.003(3) 0.000(3) 0.001(3)
C38 0.033(5) 0.046(4) 0.031(4) -0.007(3) 0.002(3) -0.013(3)
C39 0.026(5) 0.041(4) 0.029(4) 0.001(3) -0.012(3) -0.014(3)
C40 0.018(4) 0.037(4) 0.042(4) 0.011(3) 0.004(3) -0.004(3)
Al1 0.0334(13) 0.0273(10) 0.0385(11) -0.0020(8) 0.0135(9) 0.0052(8)
Cl3 0.0603(15) 0.0358(10) 0.086(2) -0.0090(10) 0.0101(11) -0.0033(9)
Cl4 0.093(2) 0.0686(14) 0.0618(13) 0.0160(11) 0.0468(12) 0.0419(12)
Cl5 0.0402(13) 0.0734(14) 0.0526(12) -0.0146(10) 0.0055(9) -0.0041(9)
Cl6 0.0469(13) 0.0448(11) 0.0640(12) 0.0112(9) 0.0088(9) 0.0011(9)
C41 0.065(6) 0.080(6) 0.062(6) 0.004(5) 0.024(5) 0.028(5)
Cl7 0.0511(14) 0.0766(14) 0.0579(12) -0.0002(11) 0.0197(10) -0.0054(10)
Cl8A 0.115(14) 0.073(12) 0.051(7) 0.023(7) 0.035(8) 0.047(9)
Cl8B 0.058(14) 0.098(29) 0.089(22) 0.001(16) 0.005(13) 0.020(11)
Cl8C 0.138(17) 0.064(12) 0.056(9) 0.006(7) 0.003(8) 0.046(11)

loop_
_atom_site_label
_atom_site_type_symbol
_atom_site_fract_x
_atom_site_fract_y
_atom_site_fract_z
_atom_site_U_iso_or_equiv
_atom_site_thermal_displace_type
_atom_site_occupancy
_atom_site_calc_flag
_atom_site_refinement_flags
_atom_site_disorder_group
Cr1 Cr 0.94274(8) 0.17229(3) 0.85190(6) 0.0178(2) Uani 1 d . .
Cr2 Cr 0.78132(8) 0.15071(3) 0.85992(6) 0.0179(2) Uani 1 d . .
Cr3 Cr 0.57382(8) 0.12419(3) 0.86571(6) 0.0213(2) Uani 1 d . .
Cl1 Cl 1.13677(13) 0.20030(5) 0.84090(10) 0.0261(4) Uani 1 d . .
Cl2 Cl 0.38935(14) 0.10021(6) 0.87069(11) 0.0349(4) Uani 1 d . .
N1 N 0.8652(4) 0.1949(2) 0.7165(3) 0.0209(11) Uani 1 d . .
N2 N 0.6899(4) 0.1922(2) 0.7586(3) 0.0204(11) Uani 1 d . .
N3 N 0.5214(4) 0.1908(2) 0.8136(3) 0.0236(11) Uani 1 d . .
N4 N 0.9019(4) 0.2391(2) 0.8993(3) 0.0224(11) Uani 1 d . .
N5 N 0.7589(4) 0.19977(15) 0.9503(3) 0.0194(11) Uani 1 d . .
N6 N 0.6125(4) 0.1566(2) 0.9939(3) 0.0227(11) Uani 1 d . .
N7 N 1.0127(4) 0.1453(2) 0.9859(3) 0.0208(11) Uani 1 d . .
N8 N 0.8366(4) 0.1050(2) 0.9631(3) 0.0189(11) Uani 1 d . .
N9 N 0.6612(4) 0.0628(2) 0.9213(3) 0.0219(11) Uani 1 d . .
N10 N 0.9694(4) 0.1053(2) 0.8004(3) 0.0199(11) Uani 1 d . .
N11 N 0.7675(4) 0.0983(2) 0.7685(3) 0.0226(11) Uani 1 d . .
N12 N 0.5640(4) 0.0974(2) 0.7349(3) 0.0251(12) Uani 1 d . .
C1 C 0.9281(5) 0.2008(2) 0.6523(4) 0.0257(14) Uani 1 d . .
H1 H 1.0100(5) 0.1947(2) 0.6688(4) 0.031 Uiso 1 calc R .
C2 C 0.8769(6) 0.2152(2) 0.5649(4) 0.033(2) Uani 1 d . .
H2 H 0.9235(6) 0.2201(2) 0.5229(4) 0.040 Uiso 1 calc R .
C3 C 0.7562(6) 0.2226(2) 0.5384(4) 0.035(2) Uani 1 d . .
H3 H 0.7195(6) 0.2316(2) 0.4777(4) 0.042 Uiso 1 calc R .
C4 C 0.6907(6) 0.2167(2) 0.6017(4) 0.033(2) Uani 1 d . .
H4 H 0.6086(6) 0.2223(2) 0.5848(4) 0.040 Uiso 1 calc R .
C5 C 0.7458(5) 0.2025(2) 0.6915(4) 0.0204(13) Uani 1 d . .
C6 C 0.5889(5) 0.2147(2) 0.7669(4) 0.0248(14) Uani 1 d . .
C7 C 0.5596(5) 0.2615(2) 0.7380(4) 0.0267(14) Uani 1 d . .
H7 H 0.6037(5) 0.2774(2) 0.7026(4) 0.032 Uiso 1 calc R .
C8 C 0.4670(6) 0.2837(2) 0.7613(4) 0.032(2) Uani 1 d . .
H8 H 0.4484(6) 0.3152(2) 0.7439(4) 0.039 Uiso 1 calc R .
C9 C 0.4014(6) 0.2591(2) 0.8109(5) 0.036(2) Uani 1 d . .
H9 H 0.3373(6) 0.2737(2) 0.8275(5) 0.043 Uiso 1 calc R .
C10 C 0.4305(5) 0.2136(2) 0.8355(4) 0.031(2) Uani 1 d . .
H10 H 0.3851(5) 0.1973(2) 0.8692(4) 0.037 Uiso 1 calc R .
C11 C 0.9525(6) 0.2795(2) 0.8800(4) 0.0308(15) Uani 1 d . .
H11 H 1.0158(6) 0.2772(2) 0.8518(4) 0.037 Uiso 1 calc R .
C12 C 0.9175(6) 0.3233(2) 0.8989(5) 0.039(2) Uani 1 d . .
H12 H 0.9566(6) 0.3504(2) 0.8856(5) 0.046 Uiso 1 calc R .
C13 C 0.8231(6) 0.3267(2) 0.9380(5) 0.043(2) Uani 1 d . .
H13 H 0.7959(6) 0.3565(2) 0.9509(5) 0.052 Uiso 1 calc R .
C14 C 0.7688(6) 0.2872(2) 0.9581(5) 0.035(2) Uani 1 d . .
H14 H 0.7037(6) 0.2897(2) 0.9843(5) 0.042 Uiso 1 calc R .
C15 C 0.8096(5) 0.2423(2) 0.9399(4) 0.0199(13) Uani 1 d . .
C16 C 0.6918(5) 0.1929(2) 1.0136(4) 0.0213(13) Uani 1 d . .
C17 C 0.7050(5) 0.2185(2) 1.0945(4) 0.0273(14) Uani 1 d . .
H17 H 0.7609(5) 0.2430(2) 1.1082(4) 0.033 Uiso 1 calc R .
C18 C 0.6368(6) 0.2082(2) 1.1547(4) 0.034(2) Uani 1 d . .
H18 H 0.6432(6) 0.2263(2) 1.2082(4) 0.041 Uiso 1 calc R .
C19 C 0.5585(6) 0.1706(2) 1.1351(4) 0.034(2) Uani 1 d . .
H19 H 0.5124(6) 0.1623(2) 1.1759(4) 0.041 Uiso 1 calc R .
C20 C 0.5496(6) 0.1461(2) 1.0562(4) 0.034(2) Uani 1 d . .
H20 H 0.4969(6) 0.1205(2) 1.0439(4) 0.040 Uiso 1 calc R .
C21 C 1.1213(5) 0.1567(2) 1.0382(4) 0.0271(14) Uani 1 d . .
H21 H 1.1674(5) 0.1783(2) 1.0147(4) 0.033 Uiso 1 calc R .
C22 C 1.1669(6) 0.1381(2) 1.1233(4) 0.035(2) Uani 1 d . .
H22 H 1.2444(6) 0.1457(2) 1.1562(4) 0.042 Uiso 1 calc R .
C23 C 1.0979(6) 0.1080(2) 1.1613(4) 0.034(2) Uani 1 d . .
H23 H 1.1267(6) 0.0961(2) 1.2211(4) 0.041 Uiso 1 calc R .
C24 C 0.9873(6) 0.0960(2) 1.1104(4) 0.030(2) Uani 1 d . .
H24 H 0.9393(6) 0.0757(2) 1.1351(4) 0.036 Uiso 1 calc R .
C25 C 0.9456(5) 0.1140(2) 1.0209(4) 0.0245(14) Uani 1 d . .
C26 C 0.7783(5) 0.0621(2) 0.9635(4) 0.0214(14) Uani 1 d . .
C27 C 0.8348(6) 0.0197(2) 0.9952(4) 0.0301(15) Uani 1 d . .
H27 H 0.9162(6) 0.0192(2) 1.0240(4) 0.036 Uiso 1 calc R .
C28 C 0.7702(6) -0.0214(2) 0.9839(4) 0.037(2) Uani 1 d . .
H28 H 0.8073(6) -0.0500(2) 1.0059(4) 0.044 Uiso 1 calc R .
C29 C 0.6518(6) -0.0208(2) 0.9407(4) 0.036(2) Uani 1 d . .
H29 H 0.6072(6) -0.0488(2) 0.9322(4) 0.044 Uiso 1 calc R .
C30 C 0.6004(6) 0.0212(2) 0.9106(4) 0.032(2) Uani 1 d . .
H30 H 0.5192(6) 0.0217(2) 0.8811(4) 0.039 Uiso 1 calc R .
C31 C 1.0779(6) 0.0881(2) 0.8038(4) 0.0287(15) Uani 1 d . .
H31 H 1.1437(6) 0.1074(2) 0.8289(4) 0.034 Uiso 1 calc R .
C32 C 1.0980(6) 0.0449(2) 0.7733(4) 0.032(2) Uani 1 d . .
H32 H 1.1754(6) 0.0347(2) 0.7756(4) 0.038 Uiso 1 calc R .
C33 C 1.0004(6) 0.0157(2) 0.7382(5) 0.038(2) Uani 1 d . .
H33 H 1.0111(6) -0.0150(2) 0.7179(5) 0.046 Uiso 1 calc R .
C34 C 0.8895(6) 0.0326(2) 0.7341(4) 0.032(2) Uani 1 d . .
H34 H 0.8233(6) 0.0134(2) 0.7099(4) 0.038 Uiso 1 calc R .
C35 C 0.8727(5) 0.0778(2) 0.7652(4) 0.0232(14) Uani 1 d . .
C36 C 0.6626(5) 0.0873(2) 0.7062(4) 0.0241(14) Uani 1 d . .
C37 C 0.6551(6) 0.0709(2) 0.6175(4) 0.033(2) Uani 1 d . .
H37 H 0.7245(6) 0.0650(2) 0.5982(4) 0.039 Uiso 1 calc R .
C38 C 0.5470(6) 0.0636(2) 0.5588(4) 0.037(2) Uani 1 d . .
H38 H 0.5416(6) 0.0521(2) 0.4992(4) 0.045 Uiso 1 calc R .
C39 C 0.4452(6) 0.0730(2) 0.5871(4) 0.035(2) Uani 1 d . .
H39 H 0.3702(6) 0.0676(2) 0.5474(4) 0.042 Uiso 1 calc R .
C40 C 0.4555(6) 0.0902(2) 0.6737(4) 0.033(2) Uani 1 d . .
H40 H 0.3863(6) 0.0974(2) 0.6924(4) 0.040 Uiso 1 calc R .
Al1 Al 0.3248(2) -0.06730(6) 0.68240(13) 0.0323(5) Uani 1 d . .
Cl3 Cl 0.2817(2) -0.13688(6) 0.6302(2) 0.0619(6) Uani 1 d . .
Cl4 Cl 0.2845(2) -0.05752(8) 0.81196(15) 0.0696(7) Uani 1 d . .
Cl5 Cl 0.5104(2) -0.05610(7) 0.70067(13) 0.0564(5) Uani 1 d . .
Cl6 Cl 0.2242(2) -0.01883(6) 0.58321(14) 0.0528(5) Uani 1 d . .
C41 C 0.5305(8) 0.4071(3) 1.0127(6) 0.067(2) Uani 1 d . .
Cl7 Cl 0.6387(2) 0.37419(8) 1.09205(14) 0.0608(6) Uani 1 d . .
Cl8A Cl 0.5515(23) 0.4019(11) 0.8988(13) 0.077(6) Uani 0.50 d P .
Cl8B Cl 0.5411(39) 0.3917(21) 0.9046(30) 0.084(13) Uani 0.25 d P .
Cl8C Cl 0.5861(24) 0.4229(6) 0.9214(13) 0.090(7) Uani 0.25 d P .

loop_
_atom_type_symbol
_atom_type_description
_atom_type_scat_dispersion_real
_atom_type_scat_dispersion_imag
_atom_type_scat_source
C C 0.0033 0.0016 'International Tables Vol C Tables 4.2.6.8 and 6.1.1.4'
H H 0.0000 0.0000 'International Tables Vol C Tables 4.2.6.8 and 6.1.1.4'
N N 0.0061 0.0033 'International Tables Vol C Tables 4.2.6.8 and 6.1.1.4'
Al Al 0.0645 0.0514 'International Tables Vol C Tables 4.2.6.8 and 6.1.1.4'
Cl Cl 0.1484 0.1585 'International Tables Vol C Tables 4.2.6.8 and 6.1.1.4'
Cr Cr 0.3209 0.6236 'International Tables Vol C Tables 4.2.6.8 and 6.1.1.4'

loop_
_geom_angle_atom_site_label_1
_geom_angle_atom_site_label_2
_geom_angle_atom_site_label_3
_geom_angle
_geom_angle_site_symmetry_1
_geom_angle_site_symmetry_3
_geom_angle_publ_flag
Cr2 Cr1 N10 88.48(13) . . ?
Cr2 Cr1 N1 88.14(14) . . ?
N10 Cr1 N1 89.3(2) . . ?
Cr2 Cr1 N7 88.74(13) . . ?
N10 Cr1 N7 88.0(2) . . ?
N1 Cr1 N7 175.9(2) . . ?
Cr2 Cr1 N4 87.70(13) . . ?
N10 Cr1 N4 175.6(2) . . ?
N1 Cr1 N4 88.5(2) . . ?
N7 Cr1 N4 94.0(2) . . ?
Cr2 Cr1 Cl1 178.65(6) . . ?
N10 Cr1 Cl1 92.56(14) . . ?
N1 Cr1 Cl1 91.01(14) . . ?
N7 Cr1 Cl1 92.15(13) . . ?
N4 Cr1 Cl1 91.23(13) . . ?
N8 Cr2 N11 90.4(2) . . ?
N8 Cr2 N5 89.8(2) . . ?
N11 Cr2 N5 167.7(2) . . ?
N8 Cr2 N2 167.2(2) . . ?
N11 Cr2 N2 88.7(2) . . ?
N5 Cr2 N2 88.4(2) . . ?
N8 Cr2 Cr1 96.74(14) . . ?
N11 Cr2 Cr1 95.80(15) . . ?
N5 Cr2 Cr1 96.39(14) . . ?
N2 Cr2 Cr1 96.00(14) . . ?
N8 Cr2 Cr3 84.75(13) . . ?
N11 Cr2 Cr3 83.69(14) . . ?
N5 Cr2 Cr3 84.08(13) . . ?
N2 Cr2 Cr3 82.51(13) . . ?
Cr1 Cr2 Cr3 178.43(5) . . ?
N3 Cr3 N6 85.6(2) . . ?
N3 Cr3 N12 91.9(2) . . ?
N6 Cr3 N12 169.5(2) . . ?
N3 Cr3 N9 168.3(2) . . ?
N6 Cr3 N9 91.5(2) . . ?
N12 Cr3 N9 88.9(2) . . ?
N3 Cr3 Cl2 95.31(14) . . ?
N6 Cr3 Cl2 95.19(14) . . ?
N12 Cr3 Cl2 95.25(15) . . ?
N9 Cr3 Cl2 96.26(14) . . ?
N3 Cr3 Cr2 84.93(13) . . ?
N6 Cr3 Cr2 85.00(14) . . ?
N12 Cr3 Cr2 84.58(14) . . ?
N9 Cr3 Cr2 83.51(14) . . ?
Cl2 Cr3 Cr2 179.71(6) . . ?
C1 N1 C5 118.5(5) . . ?
C1 N1 Cr1 122.9(4) . . ?
C5 N1 Cr1 118.5(4) . . ?
C5 N2 C6 123.2(5) . . ?
C5 N2 Cr2 115.2(4) . . ?
C6 N2 Cr2 120.6(4) . . ?
C10 N3 C6 118.6(5) . . ?
C10 N3 Cr3 121.2(4) . . ?
C6 N3 Cr3 119.6(4) . . ?
C11 N4 C15 118.3(5) . . ?
C11 N4 Cr1 122.6(4) . . ?
C15 N4 Cr1 118.5(4) . . ?
C15 N5 C16 122.4(5) . . ?
C15 N5 Cr2 113.6(3) . . ?
C16 N5 Cr2 123.9(4) . . ?
C20 N6 C16 117.9(5) . . ?
C20 N6 Cr3 120.8(4) . . ?
C16 N6 Cr3 120.8(4) . . ?
C21 N7 C25 118.2(5) . . ?
C21 N7 Cr1 123.3(4) . . ?
C25 N7 Cr1 118.5(4) . . ?
C25 N8 C26 122.3(5) . . ?
C25 N8 Cr2 116.1(4) . . ?
C26 N8 Cr2 120.3(4) . . ?
C26 N9 C30 118.4(5) . . ?
C26 N9 Cr3 122.4(4) . . ?
C30 N9 Cr3 119.1(4) . . ?
C31 N10 C35 119.1(5) . . ?
C31 N10 Cr1 122.5(4) . . ?
C35 N10 Cr1 118.4(4) . . ?
C35 N11 C36 122.1(5) . . ?
C35 N11 Cr2 114.9(4) . . ?
C36 N11 Cr2 122.7(4) . . ?
C36 N12 C40 117.7(5) . . ?
C36 N12 Cr3 121.7(4) . . ?
C40 N12 Cr3 120.6(4) . . ?
N1 C1 C2 122.4(6) . . ?
C1 C2 C3 119.7(6) . . ?
C4 C3 C2 119.1(6) . . ?
C3 C4 C5 120.1(6) . . ?
N2 C5 N1 113.9(5) . . ?
N2 C5 C4 125.8(5) . . ?
N1 C5 C4 120.2(5) . . ?
N3 C6 N2 115.8(5) . . ?
N3 C6 C7 120.1(6) . . ?
N2 C6 C7 123.8(5) . . ?
C8 C7 C6 119.9(6) . . ?
C7 C8 C9 118.9(6) . . ?
C10 C9 C8 119.4(6) . . ?
N3 C10 C9 123.0(6) . . ?
N4 C11 C12 124.0(6) . . ?
C11 C12 C13 117.9(6) . . ?
C14 C13 C12 120.3(6) . . ?
C13 C14 C15 120.2(6) . . ?
N4 C15 N5 113.8(5) . . ?
N4 C15 C14 119.2(5) . . ?
N5 C15 C14 126.6(5) . . ?
N6 C16 N5 115.1(5) . . ?
N6 C16 C17 120.2(5) . . ?
N5 C16 C17 124.6(5) . . ?
C18 C17 C16 120.5(6) . . ?
C17 C18 C19 118.8(6) . . ?
C20 C19 C18 118.9(6) . . ?
C19 C20 N6 123.6(6) . . ?
N7 C21 C22 122.9(6) . . ?
C21 C22 C23 119.5(6) . . ?
C24 C23 C22 119.0(6) . . ?
C23 C24 C25 119.8(6) . . ?
N7 C25 N8 113.8(5) . . ?
N7 C25 C24 120.5(5) . . ?
N8 C25 C24 125.6(5) . . ?
N9 C26 N8 114.8(5) . . ?
N9 C26 C27 120.5(5) . . ?
N8 C26 C27 124.3(6) . . ?
C28 C27 C26 119.3(6) . . ?
C29 C28 C27 120.3(6) . . ?
C30 C29 C28 118.5(6) . . ?
C29 C30 N9 123.0(6) . . ?
N10 C31 C32 123.9(6) . . ?
C31 C32 C33 118.2(6) . . ?
C34 C33 C32 118.7(6) . . ?
C33 C34 C35 121.2(6) . . ?
N10 C35 N11 113.8(5) . . ?
N10 C35 C34 119.0(5) . . ?
N11 C35 C34 127.2(5) . . ?
N12 C36 N11 114.6(5) . . ?
N12 C36 C37 121.3(5) . . ?
N11 C36 C37 123.9(5) . . ?
C38 C37 C36 119.8(6) . . ?
C37 C38 C39 119.9(6) . . ?
C40 C39 C38 118.9(6) . . ?
C39 C40 N12 122.4(6) . . ?
Cl4 Al1 Cl5 108.07(13) . . ?
Cl4 Al1 Cl3 111.70(12) . . ?
Cl5 Al1 Cl3 108.85(11) . . ?
Cl4 Al1 Cl6 110.09(11) . . ?
Cl5 Al1 Cl6 110.80(12) . . ?
Cl3 Al1 Cl6 107.34(12) . . ?
Cl8C C41 Cl8B 34.9(22) . . ?
Cl8C C41 Cl7 109.2(9) . . ?
Cl8B C41 Cl7 107.2(16) . . ?
Cl8C C41 Cl8A 24.6(11) . . ?
Cl8B C41 Cl8A 10.7(29) . . ?
Cl7 C41 Cl8A 110.8(8) . . ?
Cl8C Cl8A C41 71.8(21) . . ?
Cl8C Cl8B C41 72.5(36) . . ?
Cl8A Cl8C Cl8B 12.2(37) . . ?
Cl8A Cl8C C41 83.6(25) . . ?
Cl8B Cl8C C41 72.6(35) . . ?

loop_
_geom_bond_atom_site_label_1
_geom_bond_atom_site_label_2
_geom_bond_distance
_geom_bond_site_symmetry_2
_geom_bond_publ_flag
Cr1 Cr2 2.0105(13) . ?
Cr1 N10 2.103(4) . ?
Cr1 N1 2.109(5) . ?
Cr1 N7 2.117(5) . ?
Cr1 N4 2.119(5) . ?
Cr1 Cl1 2.441(2) . ?
Cr2 N8 1.999(4) . ?
Cr2 N11 2.002(5) . ?
Cr2 N5 2.005(4) . ?
Cr2 N2 2.007(4) . ?
Cr2 Cr3 2.5550(13) . ?
Cr3 N3 2.078(5) . ?
Cr3 N6 2.079(5) . ?
Cr3 N12 2.082(5) . ?
Cr3 N9 2.083(5) . ?
Cr3 Cl2 2.274(2) . ?
N1 C1 1.359(7) . ?
N1 C5 1.366(7) . ?
N2 C5 1.362(7) . ?
N2 C6 1.372(7) . ?
N3 C10 1.350(7) . ?
N3 C6 1.358(7) . ?
N4 C11 1.353(7) . ?
N4 C15 1.365(7) . ?
N5 C15 1.368(7) . ?
N5 C16 1.386(7) . ?
N6 C20 1.357(8) . ?
N6 C16 1.366(7) . ?
N7 C21 1.352(8) . ?
N7 C25 1.371(7) . ?
N8 C25 1.372(7) . ?
N8 C26 1.395(7) . ?
N9 C26 1.355(8) . ?
N9 C30 1.364(7) . ?
N10 C31 1.345(7) . ?
N10 C35 1.365(7) . ?
N11 C35 1.369(7) . ?
N11 C36 1.378(7) . ?
N12 C36 1.355(8) . ?
N12 C40 1.381(8) . ?
C1 C2 1.362(8) . ?
C2 C3 1.379(9) . ?
C3 C4 1.369(9) . ?
C4 C5 1.401(8) . ?
C6 C7 1.411(8) . ?
C7 C8 1.369(8) . ?
C8 C9 1.382(9) . ?
C9 C10 1.361(9) . ?
C11 C12 1.358(9) . ?
C12 C13 1.374(9) . ?
C13 C14 1.358(9) . ?
C14 C15 1.410(8) . ?
C16 C17 1.391(8) . ?
C17 C18 1.375(9) . ?
C18 C19 1.385(9) . ?
C19 C20 1.355(9) . ?
C21 C22 1.362(8) . ?
C22 C23 1.389(9) . ?
C23 C24 1.369(9) . ?
C24 C25 1.406(8) . ?
C26 C27 1.397(8) . ?
C27 C28 1.373(9) . ?
C28 C29 1.372(9) . ?
C29 C30 1.359(9) . ?
C31 C32 1.348(8) . ?
C32 C33 1.400(9) . ?
C33 C34 1.366(9) . ?
C34 C35 1.393(8) . ?
C36 C37 1.393(8) . ?
C37 C38 1.363(9) . ?
C38 C39 1.382(9) . ?
C39 C40 1.367(9) . ?
Al1 Cl4 2.131(3) . ?
Al1 Cl5 2.135(3) . ?
Al1 Cl3 2.136(3) . ?
Al1 Cl6 2.148(3) . ?
C41 Cl8C 1.71(3) . ?
C41 Cl8B 1.72(5) . ?
C41 Cl7 1.770(9) . ?
C41 Cl8A 1.79(2) . ?
Cl8A Cl8C 0.75(3) . ?
Cl8B Cl8C 1.03(7) . ?

loop_
_geom_torsion_atom_site_label_1
_geom_torsion_atom_site_label_2
_geom_torsion_atom_site_label_3
_geom_torsion_atom_site_label_4
_geom_torsion
_geom_torsion_site_symmetry_1
_geom_torsion_site_symmetry_2
_geom_torsion_site_symmetry_3
_geom_torsion_site_symmetry_4
_geom_torsion_publ_flag
N1 Cr1 Cr3 N3 -48.4(2) . . . . ?
N4 Cr1 Cr3 N6 -45.8(2) . . . . ?
N7 Cr1 Cr3 N9 -43.8(2) . . . . ?
N10 Cr1 Cr3 N12 -45.2(2) . . . . ?
